data_2020462
loop_
_publ_author_name
'Hern\'andez-T\'ellez, Guadalupe'
'Moreno, Gloria E.'
'Bern\`es, Sylvain'
'Mendoza, Angel'
'Portillo, Oscar'
'Sharma, Pankaj'
'Guti\'errez, Ren\'e'

_publ_section_title
;
 Crystal structures of ten enantiopure Schiff bases bearing a naphthyl
 group
;
_journal_coeditor_code HB7571
_journal_issue 4
_journal_name_full 'Acta Crystallographica Section E Crystallographic Communications'
_journal_page_first 583
_journal_paper_doi 10.1107/S2056989016004692
_journal_volume 72
_journal_year 2016
_chemical_formula_iupac 'C21 H25 N'
_chemical_formula_moiety 'C21 H25 N'
_chemical_formula_sum 'C21 H25 N'
_chemical_formula_weight 291.42
_chemical_melting_point 373
_chemical_name_systematic
(+)-2-({[(1<i>S</i>,2<i>S</i>,3<i>S</i>,5<i>R</i>)-2,6,6-Trimethylbicyclo[3.1.1]hept-3-yl]imino}methyl}naphthalene
_space_group_crystal_system orthorhombic
_space_group_IT_number 19
_space_group_name_Hall 'P 2ac 2ab'
_space_group_name_H-M_alt 'P 21 21 21'
_symmetry_space_group_name_Hall 'P 2ac 2ab'
_symmetry_space_group_name_H-M 'P 21 21 21'
_atom_sites_solution_hydrogens geom
_atom_sites_solution_primary direct
_atom_sites_solution_secondary difmap
_audit_creation_method SHELXL-2014/7
_cell_angle_alpha 90
_cell_angle_beta 90
_cell_angle_gamma 90
_cell_formula_units_Z 4
_cell_length_a 6.32427(18)
_cell_length_b 14.4559(3)
_cell_length_c 18.5421(5)
_cell_measurement_reflns_used 4989
_cell_measurement_temperature 150.0(10)
_cell_measurement_theta_max 73.8980
_cell_measurement_theta_min 3.8460
_cell_volume 1695.17(8)
_computing_cell_refinement
;
CrysAlis PRO (Agilent, 2013)
;
_computing_data_collection
;
CrysAlis PRO (Agilent, 2013)
;
_computing_data_reduction
;
CrysAlis PRO (Agilent, 2013)
;
_computing_molecular_graphics
;
SHELXTL (Sheldrick, 2008)
;
_computing_publication_material
;
<i>CifTab</i> (Sheldrick, 2015)
;
_computing_structure_refinement
;
SHELXL2014 (Sheldrick, 2015)
;
_computing_structure_solution
;
SHELXS2013 (Sheldrick, 2008)
;
_diffrn_ambient_temperature 150.0(10)
_diffrn_detector_area_resol_mean 10.5564
_diffrn_measured_fraction_theta_full 1.000
_diffrn_measured_fraction_theta_max 0.998
_diffrn_measurement_device 'four-circle diffractometer'
_diffrn_measurement_device_type 'Agilent Xcalibur Atlas Gemini'
_diffrn_measurement_method '\w scans'
_diffrn_radiation_monochromator graphite
_diffrn_radiation_type CuK\a
_diffrn_radiation_wavelength 1.54184
_diffrn_reflns_av_R_equivalents 0.0561
_diffrn_reflns_limit_h_max 7
_diffrn_reflns_limit_h_min -7
_diffrn_reflns_limit_k_max 17
_diffrn_reflns_limit_k_min -18
_diffrn_reflns_limit_l_max 22
_diffrn_reflns_limit_l_min -23
_diffrn_reflns_number 19648
_diffrn_reflns_theta_full 67.684
_diffrn_reflns_theta_max 74.081
_diffrn_reflns_theta_min 3.877
_exptl_absorpt_coefficient_mu 0.490
_exptl_absorpt_correction_T_max 1.00000
_exptl_absorpt_correction_T_min 0.97603
_exptl_absorpt_correction_type multi-scan
_exptl_absorpt_process_details
;
(CrysAlis PRO; Agilent, 2013)
;
_exptl_crystal_colour colorless
_exptl_crystal_density_diffrn 1.142
_exptl_crystal_description prism
_exptl_crystal_F_000 632
_exptl_crystal_size_max 0.4015
_exptl_crystal_size_mid 0.1467
_exptl_crystal_size_min 0.1160
_refine_diff_density_max 0.188
_refine_diff_density_min -0.168
_refine_ls_extinction_method none
_refine_ls_goodness_of_fit_ref 1.034
_refine_ls_hydrogen_treatment constr
_refine_ls_matrix_type full
_refine_ls_number_constraints 0
_refine_ls_number_parameters 202
_refine_ls_number_reflns 3417
_refine_ls_number_restraints 0
_refine_ls_restrained_S_all 1.034
_refine_ls_R_factor_all 0.0526
_refine_ls_R_factor_gt 0.0407
_refine_ls_shift/su_max 0.000
_refine_ls_shift/su_mean 0.000
_refine_ls_structure_factor_coef Fsqd
_refine_ls_weighting_details 'w=1/[\s^2^(Fo^2^)+(0.0482P)^2^+0.2349P] where P=(Fo^2^+2Fc^2^)/3'
_refine_ls_weighting_scheme calc
_refine_ls_wR_factor_gt 0.0956
_refine_ls_wR_factor_ref 0.1032
_reflns_number_gt 2913
_reflns_number_total 3417
_reflns_threshold_expression 'I > 2\s(I)'
_cod_data_source_file hb7571sup1.cif
_cod_data_source_block 10
_cod_database_code 2020462

loop_
_space_group_symop_operation_xyz
'x, y, z'
'-x+1/2, -y, z+1/2'
'-x, y+1/2, -z+1/2'
'x+1/2, -y+1/2, -z'

loop_
_atom_site_type_symbol
_atom_site_label
_atom_site_fract_x
_atom_site_fract_y
_atom_site_fract_z
_atom_site_U_iso_or_equiv
_atom_site_adp_type
_atom_site_calc_flag
_atom_site_occupancy
N N1 0.1655(3) 0.02849(13) 0.12338(10) 0.0287(4) Uani d 1
C C1 0.1959(4) 0.19008(16) 0.09368(12) 0.0275(5) Uani d 1
C C2 0.0953(4) 0.26587(16) 0.06545(12) 0.0278(5) Uani d 1
H H2A -0.0418 0.2590 0.0452 0.033 Uiso calc 1
C C3 0.1928(4) 0.35464(16) 0.06593(12) 0.0283(5) Uani d 1
C C4 0.0890(5) 0.43469(17) 0.03906(13) 0.0347(6) Uani d 1
H H4A -0.0478 0.4294 0.0184 0.042 Uiso calc 1
C C5 0.1852(5) 0.51971(18) 0.04284(14) 0.0408(7) Uani d 1
H H5A 0.1139 0.5730 0.0253 0.049 Uiso calc 1
C C6 0.3883(5) 0.52811(18) 0.07245(14) 0.0419(7) Uani d 1
H H6A 0.4527 0.5874 0.0752 0.050 Uiso calc 1
C C7 0.4950(5) 0.45229(18) 0.09736(13) 0.0370(6) Uani d 1
H H7A 0.6337 0.4592 0.1163 0.044 Uiso calc 1
C C8 0.3999(4) 0.36339(16) 0.09509(12) 0.0293(5) Uani d 1
C C9 0.5017(4) 0.28340(17) 0.12220(13) 0.0318(5) Uani d 1
H H9A 0.6411 0.2884 0.1409 0.038 Uiso calc 1
C C10 0.4039(4) 0.19941(17) 0.12208(12) 0.0303(5) Uani d 1
H H10A 0.4749 0.1468 0.1410 0.036 Uiso calc 1
C C11 0.0855(4) 0.10034(16) 0.09522(12) 0.0276(5) Uani d 1
H H11A -0.0512 0.0961 0.0743 0.033 Uiso calc 1
C C12 0.0344(4) -0.05514(15) 0.12429(12) 0.0272(5) Uani d 1
H H12A -0.0933 -0.0432 0.0939 0.033 Uiso calc 1
C C13 -0.0418(4) -0.07285(16) 0.20294(12) 0.0319(5) Uani d 1
H H13A 0.0611 -0.0407 0.2354 0.038 Uiso calc 1
C C14 -0.0318(5) -0.17642(17) 0.22220(13) 0.0349(6) Uani d 1
H H14A -0.0942 -0.1927 0.2701 0.042 Uiso calc 1
C C15 -0.0922(4) -0.24379(16) 0.15923(13) 0.0314(5) Uani d 1
C C16 0.1384(4) -0.22704(16) 0.13233(14) 0.0312(5) Uani d 1
H H16A 0.2087 -0.2818 0.1098 0.037 Uiso calc 1
C C17 0.1577(4) -0.13693(16) 0.09012(13) 0.0323(5) Uani d 1
H H17A 0.1047 -0.1471 0.0405 0.039 Uiso calc 1
H H17B 0.3090 -0.1199 0.0867 0.039 Uiso calc 1
C C18 0.2002(5) -0.20788(18) 0.21145(15) 0.0394(6) Uani d 1
H H18A 0.3060 -0.1580 0.2176 0.047 Uiso calc 1
H H18B 0.2396 -0.2638 0.2392 0.047 Uiso calc 1
C C19 -0.2562(5) -0.0283(2) 0.21626(17) 0.0468(7) Uani d 1
H H19A -0.2508 0.0370 0.2022 0.070 Uiso calc 1
H H19B -0.2918 -0.0330 0.2676 0.070 Uiso calc 1
H H19C -0.3640 -0.0602 0.1876 0.070 Uiso calc 1
C C20 -0.1237(5) -0.34257(18) 0.18812(16) 0.0450(7) Uani d 1
H H20A -0.0073 -0.3583 0.2208 0.068 Uiso calc 1
H H20B -0.1256 -0.3862 0.1477 0.068 Uiso calc 1
H H20C -0.2581 -0.3462 0.2142 0.068 Uiso calc 1
C C21 -0.2736(4) -0.22375(19) 0.10794(16) 0.0408(7) Uani d 1
H H21A -0.2636 -0.1597 0.0909 0.061 Uiso calc 1
H H21B -0.4083 -0.2327 0.1331 0.061 Uiso calc 1
H H21C -0.2659 -0.2659 0.0666 0.061 Uiso calc 1

loop_
_atom_site_aniso_label
_atom_site_aniso_U_11
_atom_site_aniso_U_22
_atom_site_aniso_U_33
_atom_site_aniso_U_12
_atom_site_aniso_U_13
_atom_site_aniso_U_23
N1 0.0296(11) 0.0260(9) 0.0304(9) -0.0025(8) 0.0004(9) 0.0014(8)
C1 0.0312(13) 0.0279(11) 0.0235(10) -0.0026(10) 0.0044(9) -0.0008(9)
C2 0.0284(12) 0.0291(11) 0.0260(10) -0.0010(10) 0.0007(9) -0.0015(8)
C3 0.0348(14) 0.0273(11) 0.0229(10) -0.0009(10) 0.0071(10) -0.0025(9)
C4 0.0411(15) 0.0308(12) 0.0322(12) 0.0025(12) 0.0068(11) 0.0012(9)
C5 0.0575(19) 0.0277(12) 0.0371(13) 0.0035(13) 0.0123(13) 0.0020(11)
C6 0.060(2) 0.0280(12) 0.0378(13) -0.0116(13) 0.0161(13) -0.0031(10)
C7 0.0407(15) 0.0393(14) 0.0309(11) -0.0142(12) 0.0090(11) -0.0048(10)
C8 0.0336(13) 0.0311(12) 0.0230(9) -0.0051(10) 0.0067(10) -0.0025(9)
C9 0.0286(12) 0.0386(13) 0.0282(11) -0.0035(11) -0.0001(10) -0.0008(10)
C10 0.0311(13) 0.0315(11) 0.0285(10) -0.0002(10) -0.0004(11) 0.0031(9)
C11 0.0296(12) 0.0293(11) 0.0239(9) -0.0019(10) 0.0009(9) -0.0026(9)
C12 0.0280(12) 0.0255(10) 0.0281(10) -0.0003(9) -0.0011(10) 0.0005(9)
C13 0.0397(14) 0.0274(11) 0.0285(11) -0.0049(11) 0.0032(10) -0.0029(9)
C14 0.0483(16) 0.0284(11) 0.0279(11) -0.0068(11) 0.0007(11) 0.0033(9)
C15 0.0333(14) 0.0250(11) 0.0359(12) -0.0027(10) 0.0016(11) -0.0017(9)
C16 0.0299(13) 0.0251(11) 0.0388(12) 0.0015(10) -0.0027(11) -0.0015(9)
C17 0.0326(14) 0.0300(12) 0.0342(12) 0.0008(10) 0.0057(10) -0.0019(10)
C18 0.0443(16) 0.0305(12) 0.0433(14) -0.0023(11) -0.0163(13) 0.0074(11)
C19 0.0514(19) 0.0365(14) 0.0526(16) -0.0018(13) 0.0220(14) -0.0080(13)
C20 0.0529(19) 0.0296(13) 0.0526(15) -0.0079(13) 0.0056(14) 0.0004(11)
C21 0.0316(14) 0.0349(14) 0.0560(17) -0.0052(12) -0.0066(12) -0.0088(12)

loop_
_atom_type_symbol
_atom_type_description
_atom_type_scat_dispersion_real
_atom_type_scat_dispersion_imag
_atom_type_scat_source
C C 0.0181 0.0091 'International Tables Vol C Tables 4.2.6.8 and 6.1.1.4'
H H 0.0000 0.0000 'International Tables Vol C Tables 4.2.6.8 and 6.1.1.4'
N N 0.0311 0.0180 'International Tables Vol C Tables 4.2.6.8 and 6.1.1.4'

loop_
_exptl_crystal_face_index_h
_exptl_crystal_face_index_k
_exptl_crystal_face_index_l
_exptl_crystal_face_perp_dist
0 2 12 0.0612
4 -4 2 0.1700
-4 1 3 0.1928
4 -1 -3 0.1928
1 -9 0 0.0564
-2 -9 2 0.0459
2 8 -2 0.1131
0 9 5 0.0741
3 6 3 0.1470
0 -9 -5 0.0473
1 -3 -11 0.0660
0 6 -10 0.0576
3 2 6 0.1546
1 -7 8 0.0478
0 9 -2 0.0601

loop_
_geom_angle_atom_site_label_1
_geom_angle_atom_site_label_2
_geom_angle_atom_site_label_3
_geom_angle
C11 N1 C12 117.0(2)
C2 C1 C10 119.6(2)
C2 C1 C11 119.4(2)
C10 C1 C11 120.9(2)
C1 C2 C3 121.1(2)
C1 C2 H2A 119.4
C3 C2 H2A 119.4
C4 C3 C8 119.1(2)
C4 C3 C2 122.1(2)
C8 C3 C2 118.8(2)
C5 C4 C3 120.4(3)
C5 C4 H4A 119.8
C3 C4 H4A 119.8
C4 C5 C6 120.2(3)
C4 C5 H5A 119.9
C6 C5 H5A 119.9
C7 C6 C5 121.0(3)
C7 C6 H6A 119.5
C5 C6 H6A 119.5
C6 C7 C8 120.4(3)
C6 C7 H7A 119.8
C8 C7 H7A 119.8
C9 C8 C7 122.4(2)
C9 C8 C3 118.7(2)
C7 C8 C3 118.8(2)
C10 C9 C8 121.4(2)
C10 C9 H9A 119.3
C8 C9 H9A 119.3
C9 C10 C1 120.3(2)
C9 C10 H10A 119.8
C1 C10 H10A 119.8
N1 C11 C1 122.7(2)
N1 C11 H11A 118.6
C1 C11 H11A 118.6
N1 C12 C17 109.8(2)
N1 C12 C13 108.75(18)
C17 C12 C13 114.37(19)
N1 C12 H12A 107.9
C17 C12 H12A 107.9
C13 C12 H12A 107.9
C19 C13 C14 114.2(2)
C19 C13 C12 111.0(2)
C14 C13 C12 111.37(19)
C19 C13 H13A 106.6
C14 C13 H13A 106.6
C12 C13 H13A 106.6
C13 C14 C18 107.1(2)
C13 C14 C15 114.9(2)
C18 C14 C15 87.28(19)
C13 C14 H14A 114.8
C18 C14 H14A 114.8
C15 C14 H14A 114.8
C21 C15 C20 107.3(2)
C21 C15 C16 118.4(2)
C20 C15 C16 112.1(2)
C21 C15 C14 122.2(2)
C20 C15 C14 110.4(2)
C16 C15 C14 85.06(19)
C17 C16 C18 108.3(2)
C17 C16 C15 111.8(2)
C18 C16 C15 87.76(19)
C17 C16 H16A 115.3
C18 C16 H16A 115.3
C15 C16 H16A 115.3
C16 C17 C12 113.7(2)
C16 C17 H17A 108.8
C12 C17 H17A 108.8
C16 C17 H17B 108.8
C12 C17 H17B 108.8
H17A C17 H17B 107.7
C16 C18 C14 86.27(19)
C16 C18 H18A 114.3
C14 C18 H18A 114.3
C16 C18 H18B 114.3
C14 C18 H18B 114.3
H18A C18 H18B 111.4
C13 C19 H19A 109.5
C13 C19 H19B 109.5
H19A C19 H19B 109.5
C13 C19 H19C 109.5
H19A C19 H19C 109.5
H19B C19 H19C 109.5
C15 C20 H20A 109.5
C15 C20 H20B 109.5
H20A C20 H20B 109.5
C15 C20 H20C 109.5
H20A C20 H20C 109.5
H20B C20 H20C 109.5
C15 C21 H21A 109.5
C15 C21 H21B 109.5
H21A C21 H21B 109.5
C15 C21 H21C 109.5
H21A C21 H21C 109.5
H21B C21 H21C 109.5

loop_
_geom_bond_atom_site_label_1
_geom_bond_atom_site_label_2
_geom_bond_distance
N1 C11 1.268(3)
N1 C12 1.466(3)
C1 C2 1.371(3)
C1 C10 1.424(3)
C1 C11 1.473(3)
C2 C3 1.424(3)
C2 H2A 0.9500
C3 C4 1.421(4)
C3 C8 1.423(4)
C4 C5 1.373(4)
C4 H4A 0.9500
C5 C6 1.402(5)
C5 H5A 0.9500
C6 C7 1.368(4)
C6 H6A 0.9500
C7 C8 1.419(3)
C7 H7A 0.9500
C8 C9 1.416(4)
C9 C10 1.363(3)
C9 H9A 0.9500
C10 H10A 0.9500
C11 H11A 0.9500
C12 C17 1.552(3)
C12 C13 1.557(3)
C12 H12A 1.0000
C13 C19 1.521(4)
C13 C14 1.541(3)
C13 H13A 1.0000
C14 C18 1.549(4)
C14 C15 1.568(3)
C14 H14A 1.0000
C15 C21 1.518(4)
C15 C20 1.538(3)
C15 C16 1.560(4)
C16 C17 1.525(3)
C16 C18 1.543(4)
C16 H16A 1.0000
C17 H17A 0.9900
C17 H17B 0.9900
C18 H18A 0.9900
C18 H18B 0.9900
C19 H19A 0.9800
C19 H19B 0.9800
C19 H19C 0.9800
C20 H20A 0.9800
C20 H20B 0.9800
C20 H20C 0.9800
C21 H21A 0.9800
C21 H21B 0.9800
C21 H21C 0.9800

loop_
_geom_torsion_atom_site_label_1
_geom_torsion_atom_site_label_2
_geom_torsion_atom_site_label_3
_geom_torsion_atom_site_label_4
_geom_torsion
C10 C1 C2 C3 -1.9(3)
C11 C1 C2 C3 177.1(2)
C1 C2 C3 C4 -178.0(2)
C1 C2 C3 C8 1.3(3)
C8 C3 C4 C5 -1.6(3)
C2 C3 C4 C5 177.6(2)
C3 C4 C5 C6 0.8(4)
C4 C5 C6 C7 0.6(4)
C5 C6 C7 C8 -1.3(4)
C6 C7 C8 C9 -178.1(2)
C6 C7 C8 C3 0.5(3)
C4 C3 C8 C9 179.6(2)
C2 C3 C8 C9 0.3(3)
C4 C3 C8 C7 0.9(3)
C2 C3 C8 C7 -178.3(2)
C7 C8 C9 C10 177.3(2)
C3 C8 C9 C10 -1.3(3)
C8 C9 C10 C1 0.7(3)
C2 C1 C10 C9 0.9(3)
C11 C1 C10 C9 -178.1(2)
C12 N1 C11 C1 177.13(19)
C2 C1 C11 N1 -176.8(2)
C10 C1 C11 N1 2.2(3)
C11 N1 C12 C17 126.8(2)
C11 N1 C12 C13 -107.3(2)
N1 C12 C13 C19 92.7(2)
C17 C12 C13 C19 -144.1(2)
N1 C12 C13 C14 -138.8(2)
C17 C12 C13 C14 -15.7(3)
C19 C13 C14 C18 -175.4(2)
C12 C13 C14 C18 57.9(3)
C19 C13 C14 C15 89.6(3)
C12 C13 C14 C15 -37.1(3)
C13 C14 C15 C21 -40.3(4)
C18 C14 C15 C21 -147.9(2)
C13 C14 C15 C20 -167.8(2)
C18 C14 C15 C20 84.6(3)
C13 C14 C15 C16 80.4(2)
C18 C14 C15 C16 -27.21(17)
C21 C15 C16 C17 42.6(3)
C20 C15 C16 C17 168.4(2)
C14 C15 C16 C17 -81.6(2)
C21 C15 C16 C18 151.4(2)
C20 C15 C16 C18 -82.7(2)
C14 C15 C16 C18 27.31(17)
C18 C16 C17 C12 -53.0(3)
C15 C16 C17 C12 42.1(3)
N1 C12 C17 C16 136.0(2)
C13 C12 C17 C16 13.4(3)
C17 C16 C18 C14 84.6(2)
C15 C16 C18 C14 -27.62(17)
C13 C14 C18 C16 -87.8(2)
C15 C14 C18 C16 27.48(17)

_cod_database_fobs_code 2020462
